data_9013960
loop_
_publ_author_name
'Evrard, O.'
'Malaman, B.'
'Jeannot, F.'
'Courtois, A.'
'Alebouyeh, H.'
'Gerardin, R.'

_publ_section_title
;
 Mise en evidence de CaFe4O6 et determination des structures cristalline des
 ferrites de calcium CaFe2+nO4+n (n=1,2,3): nouvel exemple d'intercroissance
;
_journal_name_full 'Journal of Solid State Chemistry'
_journal_page_first 112
_journal_page_last 119
_journal_paper_doi 10.1016/0022-4596(80)90471-5
_journal_volume 35
_journal_year 1980
_chemical_compound_source Synthetic
_chemical_formula_structural CaFe4O6
_chemical_formula_sum 'Ca Fe4 O6'
_space_group_IT_number 63
_symmetry_space_group_name_Hall '-C 2c 2'
_symmetry_space_group_name_H-M 'C m c m'
_cell_angle_alpha 90
_cell_angle_beta 90
_cell_angle_gamma 90
_cell_length_a 3.050
_cell_length_b 9.986
_cell_length_c 15.321
_cell_formula_units_Z 4
_cell_volume 466.636
_database_code_amcsd 0013403
_exptl_crystal_density_diffrn 5.117
_cod_database_code 9013960
_amcsd_formula_title CaFe4O6

loop_
_space_group_symop_operation_xyz
x,y,z
1/2+x,1/2+y,z
x,-y,1/2+z
1/2+x,1/2-y,1/2+z
-x,y,1/2-z
1/2-x,1/2+y,1/2-z
-x,y,z
1/2-x,1/2+y,z
x,-y,-z
1/2+x,1/2-y,-z
x,y,1/2-z
1/2+x,1/2+y,1/2-z
-x,-y,1/2+z
1/2-x,1/2-y,1/2+z
-x,-y,-z
1/2-x,1/2-y,-z

loop_
_atom_site_label
_atom_site_fract_x
_atom_site_fract_y
_atom_site_fract_z
_atom_site_U_iso_or_equiv
Ca 0.00000 0.65280 0.25000 0.00963
Fe2+ 0.00000 0.13520 0.45540 0.00494
Fe3+ 0.00000 0.40280 0.36290 0.00507
O1 0.00000 0.32110 0.25000 0.00811
O2 0.00000 0.77840 0.42200 0.01330
O3 0.00000 0.04120 0.34510 0.00963
O4 0.00000 0.50000 0.00000 0.01393

loop_
_cod_related_entry_id
_cod_related_entry_database
_cod_related_entry_code
1 AMCSD 0013403
